data_4340661
loop_
_publ_author_name
'Comanescu, Cezar C.'
'Iluc, Vlad M.'

_publ_section_title
;
 Flexible Coordination of Diphosphine Ligands Leading to cis and trans
 Pd(0), Pd(II), and Rh(I) Complexes.
;
_journal_issue 16
_journal_name_full 'Inorganic chemistry'
_journal_page_first 8517
_journal_page_last 8528
_journal_paper_doi 10.1021/ic5010566
_journal_volume 53
_journal_year 2014
_chemical_formula_sum 'C30 H46 Cl2 O4 P2 Pd'
_chemical_formula_weight 709.91
_chemical_name_systematic
; 
 ? 
;
_space_group_IT_number 14
_symmetry_cell_setting monoclinic
_symmetry_space_group_name_Hall '-P 2yn'
_symmetry_space_group_name_H-M 'P 1 21/n 1'
_atom_sites_solution_hydrogens geom
_atom_sites_solution_primary direct
_atom_sites_solution_secondary difmap
_audit_creation_method SHELXL-97
_cell_angle_alpha 90.00
_cell_angle_beta 91.014(2)
_cell_angle_gamma 90.00
_cell_formula_units_Z 4
_cell_length_a 9.3254(11)
_cell_length_b 11.7802(13)
_cell_length_c 30.612(4)
_cell_measurement_reflns_used 6531
_cell_measurement_temperature 120(2)
_cell_measurement_theta_max 25.150
_cell_measurement_theta_min 2.272
_cell_volume 3362.4(7)
_computing_structure_refinement 'SHELXL-97 (Sheldrick, 1997)'
_computing_structure_solution 'SHELXS-97 (Sheldrick, 1990)'
_diffrn_ambient_temperature 120(2)
_diffrn_detector_area_resol_mean 8.33
_diffrn_measured_fraction_theta_full 1.000
_diffrn_measured_fraction_theta_max 1.000
_diffrn_measurement_device_type 'Bruker APEX II'
_diffrn_measurement_method 'combination of \w- and \f-scans'
_diffrn_radiation_monochromator graphite
_diffrn_radiation_source 'fine-focus sealed tube'
_diffrn_radiation_type MoK\a
_diffrn_radiation_wavelength 0.71073
_diffrn_reflns_av_R_equivalents 0.0582
_diffrn_reflns_av_sigmaI/netI 0.0397
_diffrn_reflns_limit_h_max 11
_diffrn_reflns_limit_h_min -11
_diffrn_reflns_limit_k_max 14
_diffrn_reflns_limit_k_min -11
_diffrn_reflns_limit_l_max 36
_diffrn_reflns_limit_l_min -36
_diffrn_reflns_number 36669
_diffrn_reflns_theta_full 25.00
_diffrn_reflns_theta_max 25.00
_diffrn_reflns_theta_min 1.85
_diffrn_standards_decay_% 0
_diffrn_standards_interval_count 0
_diffrn_standards_interval_time 0
_diffrn_standards_number 0
_exptl_absorpt_coefficient_mu 0.837
_exptl_absorpt_correction_T_max 0.7458
_exptl_absorpt_correction_T_min 0.7039
_exptl_absorpt_correction_type multi-scan
_exptl_absorpt_process_details 'Bruker AXS area detector scaling and absorption correction'
_exptl_crystal_density_diffrn 1.402
_exptl_crystal_density_method 'not measured'
_exptl_crystal_description plate
_exptl_crystal_F_000 1472
_exptl_crystal_size_max 0.08
_exptl_crystal_size_mid 0.05
_exptl_crystal_size_min 0.04
_refine_diff_density_max 0.384
_refine_diff_density_min -0.408
_refine_diff_density_rms 0.072
_refine_ls_extinction_method none
_refine_ls_goodness_of_fit_ref 1.029
_refine_ls_hydrogen_treatment constr
_refine_ls_matrix_type full
_refine_ls_number_parameters 362
_refine_ls_number_reflns 5908
_refine_ls_number_restraints 0
_refine_ls_restrained_S_all 1.029
_refine_ls_R_factor_all 0.0496
_refine_ls_R_factor_gt 0.0320
_refine_ls_shift/su_max 0.001
_refine_ls_shift/su_mean 0.000
_refine_ls_structure_factor_coef Fsqd
_refine_ls_weighting_details 'calc w=1/[\s^2^(Fo^2^)+(0.0287P)^2^+1.7424P] where P=(Fo^2^+2Fc^2^)/3'
_refine_ls_weighting_scheme calc
_refine_ls_wR_factor_gt 0.0637
_refine_ls_wR_factor_ref 0.0674
_reflns_number_gt 4685
_reflns_number_total 5908
_reflns_threshold_expression >2sigma(I)
_cod_data_source_file ic5010566_si_002.cif
_cod_data_source_block cc25
_cod_depositor_comments 'Adding full bibliography for 4340659--4340669.cif.'
_cod_original_sg_symbol_H-M P2(1)/n
_cod_database_code 4340661

loop_
_symmetry_equiv_pos_as_xyz
'x, y, z'
'-x+1/2, y+1/2, -z+1/2'
'-x, -y, -z'
'x-1/2, -y-1/2, z-1/2'

loop_
_atom_site_label
_atom_site_type_symbol
_atom_site_fract_x
_atom_site_fract_y
_atom_site_fract_z
_atom_site_U_iso_or_equiv
_atom_site_adp_type
_atom_site_occupancy
_atom_site_symmetry_multiplicity
_atom_site_calc_flag
_atom_site_refinement_flags
Pd Pd 0.87057(2) 0.765948(17) 0.358508(7) 0.01487(7) Uani 1 1 d .
P1 P 0.68007(7) 0.74802(6) 0.40345(2) 0.01827(17) Uani 1 1 d .
P2 P 0.81311(8) 0.92660(6) 0.32260(2) 0.01698(17) Uani 1 1 d .
C11 C 0.7396(3) 0.7954(3) 0.45754(10) 0.0228(7) Uani 1 1 d .
C8 C 0.0167(4) 0.4071(3) 0.35579(12) 0.0364(8) Uani 1 1 d .
H8A H 0.0139 0.4835 0.3693 0.044 Uiso 1 1 calc R
H8B H -0.0347 0.4113 0.3273 0.044 Uiso 1 1 calc R
C12 C 0.7933(3) 0.9062(3) 0.46391(10) 0.0238(7) Uani 1 1 d .
C13 C 0.8190(3) 0.9433(3) 0.50662(10) 0.0310(8) Uani 1 1 d .
H13 H 0.8506 1.0190 0.5115 0.037 Uiso 1 1 calc R
C14 C 0.7994(3) 0.8723(3) 0.54212(11) 0.0379(9) Uani 1 1 d .
H14 H 0.8134 0.9003 0.5710 0.045 Uiso 1 1 calc R
C15 C 0.7597(3) 0.7612(3) 0.53542(10) 0.0351(8) Uani 1 1 d .
H15 H 0.7541 0.7106 0.5595 0.042 Uiso 1 1 calc R
C16 C 0.7278(3) 0.7230(3) 0.49352(10) 0.0292(7) Uani 1 1 d .
H16 H 0.6976 0.6468 0.4892 0.035 Uiso 1 1 calc R
C1 C 0.8412(3) 0.9822(3) 0.42674(10) 0.0232(7) Uani 1 1 d .
H1A H 0.9068 1.0401 0.4393 0.028 Uiso 1 1 calc R
H1B H 0.8982 0.9351 0.4067 0.028 Uiso 1 1 calc R
C21 C 0.7123(3) 1.0317(2) 0.35396(10) 0.0205(7) Uani 1 1 d .
C26 C 0.6128(3) 1.1011(2) 0.33140(11) 0.0252(7) Uani 1 1 d .
H26 H 0.6019 1.0941 0.3006 0.030 Uiso 1 1 calc R
C25 C 0.5306(3) 1.1796(3) 0.35361(12) 0.0334(8) Uani 1 1 d .
H25 H 0.4645 1.2264 0.3380 0.040 Uiso 1 1 calc R
C24 C 0.5448(3) 1.1896(3) 0.39834(13) 0.0360(9) Uani 1 1 d .
H24 H 0.4869 1.2421 0.4136 0.043 Uiso 1 1 calc R
C23 C 0.6427(3) 1.1235(3) 0.42078(12) 0.0327(8) Uani 1 1 d .
H23 H 0.6522 1.1320 0.4516 0.039 Uiso 1 1 calc R
C22 C 0.7291(3) 1.0437(2) 0.39957(10) 0.0214(7) Uani 1 1 d .
Cl72 Cl -0.07166(11) 0.31034(8) 0.38960(4) 0.0526(3) Uani 1 1 d .
Cl71 Cl 0.19670(11) 0.36863(10) 0.34718(4) 0.0633(3) Uani 1 1 d .
C62 C 1.1844(3) 0.6511(3) 0.26804(11) 0.0352(9) Uani 1 1 d .
H62A H 1.2154 0.7245 0.2564 0.053 Uiso 1 1 calc R
H62B H 1.1656 0.5985 0.2438 0.053 Uiso 1 1 calc R
H62C H 1.2600 0.6200 0.2872 0.053 Uiso 1 1 calc R
O62 O 0.9470(2) 0.60123(17) 0.28948(7) 0.0247(5) Uani 1 1 d .
C61 C 1.0481(3) 0.6673(2) 0.29395(9) 0.0195(7) Uani 1 1 d .
O61 O 1.05104(19) 0.75463(16) 0.31938(6) 0.0201(4) Uani 1 1 d .
C52 C 1.1159(4) 0.6022(3) 0.45982(12) 0.0454(10) Uani 1 1 d .
H52A H 1.1342 0.5303 0.4448 0.068 Uiso 1 1 calc R
H52B H 1.0486 0.5894 0.4836 0.068 Uiso 1 1 calc R
H52C H 1.2062 0.6323 0.4719 0.068 Uiso 1 1 calc R
O52 O 1.0830(2) 0.78720(19) 0.42977(7) 0.0308(5) Uani 1 1 d .
C51 C 1.0521(3) 0.6866(3) 0.42771(10) 0.0255(7) Uani 1 1 d .
O51 O 0.9622(2) 0.64139(16) 0.39927(7) 0.0239(5) Uani 1 1 d .
C46 C 0.8061(3) 0.8426(3) 0.23781(10) 0.0260(7) Uani 1 1 d .
H46A H 0.7543 0.8361 0.2098 0.039 Uiso 1 1 calc R
H46B H 0.8231 0.7667 0.2499 0.039 Uiso 1 1 calc R
H46C H 0.8982 0.8806 0.2334 0.039 Uiso 1 1 calc R
C45 C 0.5698(3) 0.8578(3) 0.27589(10) 0.0274(7) Uani 1 1 d .
H45A H 0.5172 0.8566 0.2479 0.041 Uiso 1 1 calc R
H45B H 0.5156 0.9021 0.2971 0.041 Uiso 1 1 calc R
H45C H 0.5821 0.7800 0.2866 0.041 Uiso 1 1 calc R
C44 C 0.9558(3) 1.1074(3) 0.28257(11) 0.0281(7) Uani 1 1 d .
H44A H 0.9018 1.0906 0.2556 0.042 Uiso 1 1 calc R
H44B H 1.0477 1.1425 0.2754 0.042 Uiso 1 1 calc R
H44C H 0.9004 1.1597 0.3006 0.042 Uiso 1 1 calc R
C43 C 1.0829(3) 1.0179(3) 0.34709(10) 0.0245(7) Uani 1 1 d .
H43A H 1.1761 1.0447 0.3369 0.037 Uiso 1 1 calc R
H43B H 1.0960 0.9469 0.3634 0.037 Uiso 1 1 calc R
H43C H 1.0408 1.0753 0.3661 0.037 Uiso 1 1 calc R
C42 C 0.7165(3) 0.9121(2) 0.26970(10) 0.0216(7) Uani 1 1 d .
H42 H 0.7019 0.9897 0.2571 0.026 Uiso 1 1 calc R
C41 C 0.9832(3) 0.9972(2) 0.30784(10) 0.0199(7) Uani 1 1 d .
H41 H 1.0344 0.9446 0.2878 0.024 Uiso 1 1 calc R
C36 C 0.5217(3) 0.5479(3) 0.43267(11) 0.0327(8) Uani 1 1 d .
H36A H 0.4368 0.5462 0.4133 0.049 Uiso 1 1 calc R
H36B H 0.5040 0.5987 0.4574 0.049 Uiso 1 1 calc R
H36C H 0.5417 0.4713 0.4436 0.049 Uiso 1 1 calc R
C35 C 0.6541(3) 0.5361(2) 0.36167(11) 0.0280(7) Uani 1 1 d .
H35A H 0.7377 0.5630 0.3457 0.042 Uiso 1 1 calc R
H35B H 0.5663 0.5563 0.3454 0.042 Uiso 1 1 calc R
H35C H 0.6593 0.4535 0.3650 0.042 Uiso 1 1 calc R
C34 C 0.3975(3) 0.7524(3) 0.36588(10) 0.0272(7) Uani 1 1 d .
H34A H 0.4491 0.7190 0.3414 0.041 Uiso 1 1 calc R
H34B H 0.3226 0.8035 0.3546 0.041 Uiso 1 1 calc R
H34C H 0.3534 0.6919 0.3830 0.041 Uiso 1 1 calc R
C33 C 0.4310(3) 0.8532(3) 0.43800(11) 0.0308(8) Uani 1 1 d .
H33A H 0.3371 0.8872 0.4315 0.046 Uiso 1 1 calc R
H33B H 0.4914 0.9082 0.4537 0.046 Uiso 1 1 calc R
H33C H 0.4184 0.7854 0.4561 0.046 Uiso 1 1 calc R
C32 C 0.5030(3) 0.8197(3) 0.39507(10) 0.0215(7) Uani 1 1 d .
H32 H 0.5229 0.8921 0.3793 0.026 Uiso 1 1 calc R
C31 C 0.6524(3) 0.5917(2) 0.40690(10) 0.0231(7) Uani 1 1 d .
H31 H 0.7388 0.5616 0.4228 0.028 Uiso 1 1 calc R

loop_
_atom_site_aniso_label
_atom_site_aniso_U_11
_atom_site_aniso_U_22
_atom_site_aniso_U_33
_atom_site_aniso_U_23
_atom_site_aniso_U_13
_atom_site_aniso_U_12
Pd 0.00923(11) 0.02123(12) 0.01417(12) 0.00004(10) 0.00102(8) 0.00177(9)
P1 0.0113(4) 0.0262(4) 0.0173(4) -0.0005(3) 0.0022(3) 0.0001(3)
P2 0.0122(4) 0.0227(4) 0.0161(4) 0.0000(3) 0.0009(3) 0.0015(3)
C11 0.0103(14) 0.0379(19) 0.0203(17) 0.0009(14) 0.0036(12) 0.0009(13)
C8 0.036(2) 0.036(2) 0.038(2) 0.0007(16) -0.0034(16) 0.0103(16)
C12 0.0091(15) 0.044(2) 0.0183(17) -0.0071(14) 0.0039(12) -0.0003(13)
C13 0.0182(17) 0.052(2) 0.0234(19) -0.0128(16) 0.0045(14) -0.0026(15)
C14 0.0198(18) 0.078(3) 0.0159(18) -0.0090(18) 0.0010(14) -0.0004(18)
C15 0.0214(17) 0.066(3) 0.0183(17) 0.0072(17) 0.0014(13) -0.0001(17)
C16 0.0151(16) 0.048(2) 0.0248(18) -0.0006(16) 0.0034(13) 0.0003(14)
C1 0.0162(16) 0.0330(18) 0.0206(17) -0.0089(14) 0.0055(13) -0.0066(13)
C21 0.0132(15) 0.0202(16) 0.0283(18) -0.0014(13) 0.0060(13) -0.0008(12)
C26 0.0187(16) 0.0239(17) 0.033(2) 0.0027(14) 0.0055(14) 0.0000(13)
C25 0.0243(18) 0.0298(18) 0.047(2) 0.0058(16) 0.0107(16) 0.0092(14)
C24 0.0275(19) 0.0256(18) 0.056(3) -0.0015(17) 0.0201(18) 0.0100(15)
C23 0.0285(19) 0.0328(19) 0.037(2) -0.0078(16) 0.0157(16) -0.0035(15)
C22 0.0147(15) 0.0220(16) 0.0278(18) -0.0041(13) 0.0074(13) -0.0048(12)
Cl72 0.0499(6) 0.0395(5) 0.0686(7) 0.0134(5) 0.0107(5) 0.0089(4)
Cl71 0.0430(6) 0.0891(8) 0.0583(7) 0.0223(6) 0.0130(5) 0.0283(6)
C62 0.0232(18) 0.054(2) 0.029(2) -0.0147(17) 0.0091(15) 0.0042(16)
O62 0.0194(12) 0.0300(12) 0.0246(13) -0.0054(9) -0.0002(9) -0.0031(9)
C61 0.0173(16) 0.0275(18) 0.0136(16) 0.0025(13) -0.0019(12) 0.0075(13)
O61 0.0141(10) 0.0266(12) 0.0195(11) -0.0013(9) 0.0017(8) 0.0024(8)
C52 0.026(2) 0.069(3) 0.042(2) 0.026(2) -0.0051(17) 0.0004(18)
O52 0.0172(12) 0.0422(15) 0.0329(14) -0.0003(11) -0.0008(10) -0.0039(10)
C51 0.0099(15) 0.049(2) 0.0179(18) 0.0090(15) 0.0024(13) 0.0053(14)
O51 0.0169(11) 0.0310(12) 0.0238(12) 0.0067(9) 0.0009(9) 0.0046(9)
C46 0.0269(18) 0.0359(19) 0.0152(17) -0.0004(14) -0.0039(13) 0.0044(14)
C45 0.0250(17) 0.0358(19) 0.0214(18) -0.0001(14) -0.0032(14) 0.0007(14)
C44 0.0217(17) 0.0313(18) 0.031(2) 0.0090(15) 0.0056(14) -0.0024(14)
C43 0.0128(15) 0.0314(18) 0.0292(19) -0.0009(14) 0.0020(13) -0.0044(13)
C42 0.0197(16) 0.0273(17) 0.0176(17) 0.0026(13) -0.0012(13) 0.0025(13)
C41 0.0148(15) 0.0260(16) 0.0190(17) 0.0002(13) 0.0052(12) -0.0006(12)
C36 0.0267(18) 0.0336(19) 0.038(2) 0.0059(16) 0.0070(16) -0.0045(14)
C35 0.0241(18) 0.0245(17) 0.036(2) -0.0010(15) 0.0026(15) -0.0031(13)
C34 0.0142(16) 0.038(2) 0.0298(19) -0.0038(15) -0.0019(13) 0.0002(13)
C33 0.0149(16) 0.043(2) 0.035(2) -0.0144(16) 0.0036(14) -0.0006(14)
C32 0.0109(15) 0.0274(16) 0.0263(18) -0.0018(14) 0.0018(13) 0.0013(12)
C31 0.0161(16) 0.0266(17) 0.0268(18) 0.0024(14) 0.0032(13) 0.0001(13)

loop_
_atom_type_symbol
_atom_type_description
_atom_type_scat_dispersion_real
_atom_type_scat_dispersion_imag
_atom_type_scat_source
C C 0.0033 0.0016 'International Tables Vol C Tables 4.2.6.8 and 6.1.1.4'
H H 0.0000 0.0000 'International Tables Vol C Tables 4.2.6.8 and 6.1.1.4'
O O 0.0106 0.0060 'International Tables Vol C Tables 4.2.6.8 and 6.1.1.4'
P P 0.1023 0.0942 'International Tables Vol C Tables 4.2.6.8 and 6.1.1.4'
Pd Pd -0.9988 1.0072 'International Tables Vol C Tables 4.2.6.8 and 6.1.1.4'
Cl Cl 0.1484 0.1585 'International Tables Vol C Tables 4.2.6.8 and 6.1.1.4'

loop_
_geom_angle_atom_site_label_1
_geom_angle_atom_site_label_2
_geom_angle_atom_site_label_3
_geom_angle
O61 Pd O51 88.42(7)
O61 Pd P2 87.75(6)
O51 Pd P2 166.01(6)
O61 Pd P1 170.73(5)
O51 Pd P1 83.67(6)
P2 Pd P1 101.06(3)
C11 P1 C31 106.94(14)
C11 P1 C32 103.90(13)
C31 P1 C32 109.34(13)
C11 P1 Pd 106.99(9)
C31 P1 Pd 103.68(9)
C32 P1 Pd 124.93(10)
C21 P2 C42 105.95(14)
C21 P2 C41 105.83(13)
C42 P2 C41 103.52(13)
C21 P2 Pd 115.58(10)
C42 P2 Pd 117.33(10)
C41 P2 Pd 107.42(10)
C16 C11 C12 119.2(3)
C16 C11 P1 120.1(2)
C12 C11 P1 120.7(2)
Cl72 C8 Cl71 112.28(18)
Cl72 C8 H8A 109.1
Cl71 C8 H8A 109.1
Cl72 C8 H8B 109.1
Cl71 C8 H8B 109.1
H8A C8 H8B 107.9
C13 C12 C11 118.3(3)
C13 C12 C1 117.9(3)
C11 C12 C1 123.3(3)
C14 C13 C12 121.5(3)
C14 C13 H13 119.2
C12 C13 H13 119.2
C15 C14 C13 119.8(3)
C15 C14 H14 120.1
C13 C14 H14 120.1
C14 C15 C16 120.0(3)
C14 C15 H15 120.0
C16 C15 H15 120.0
C15 C16 C11 120.8(3)
C15 C16 H16 119.6
C11 C16 H16 119.6
C22 C1 C12 119.1(2)
C22 C1 H1A 107.6
C12 C1 H1A 107.6
C22 C1 H1B 107.6
C12 C1 H1B 107.6
H1A C1 H1B 107.0
C26 C21 C22 119.2(3)
C26 C21 P2 118.3(2)
C22 C21 P2 122.5(2)
C25 C26 C21 120.8(3)
C25 C26 H26 119.6
C21 C26 H26 119.6
C24 C25 C26 120.0(3)
C24 C25 H25 120.0
C26 C25 H25 120.0
C23 C24 C25 119.9(3)
C23 C24 H24 120.0
C25 C24 H24 120.0
C24 C23 C22 122.0(3)
C24 C23 H23 119.0
C22 C23 H23 119.0
C23 C22 C21 118.1(3)
C23 C22 C1 117.6(3)
C21 C22 C1 124.1(3)
C61 C62 H62A 109.5
C61 C62 H62B 109.5
H62A C62 H62B 109.5
C61 C62 H62C 109.5
H62A C62 H62C 109.5
H62B C62 H62C 109.5
O62 C61 O61 125.5(3)
O62 C61 C62 120.6(3)
O61 C61 C62 113.9(3)
C61 O61 Pd 112.87(17)
C51 C52 H52A 109.5
C51 C52 H52B 109.5
H52A C52 H52B 109.5
C51 C52 H52C 109.5
H52A C52 H52C 109.5
H52B C52 H52C 109.5
O52 C51 O51 125.2(3)
O52 C51 C52 121.0(3)
O51 C51 C52 113.8(3)
C51 O51 Pd 111.07(19)
C42 C46 H46A 109.5
C42 C46 H46B 109.5
H46A C46 H46B 109.5
C42 C46 H46C 109.5
H46A C46 H46C 109.5
H46B C46 H46C 109.5
C42 C45 H45A 109.5
C42 C45 H45B 109.5
H45A C45 H45B 109.5
C42 C45 H45C 109.5
H45A C45 H45C 109.5
H45B C45 H45C 109.5
C41 C44 H44A 109.5
C41 C44 H44B 109.5
H44A C44 H44B 109.5
C41 C44 H44C 109.5
H44A C44 H44C 109.5
H44B C44 H44C 109.5
C41 C43 H43A 109.5
C41 C43 H43B 109.5
H43A C43 H43B 109.5
C41 C43 H43C 109.5
H43A C43 H43C 109.5
H43B C43 H43C 109.5
C45 C42 C46 110.8(2)
C45 C42 P2 110.8(2)
C46 C42 P2 110.2(2)
C45 C42 H42 108.3
C46 C42 H42 108.3
P2 C42 H42 108.3
C43 C41 C44 110.9(2)
C43 C41 P2 113.1(2)
C44 C41 P2 111.6(2)
C43 C41 H41 107.0
C44 C41 H41 107.0
P2 C41 H41 107.0
C31 C36 H36A 109.5
C31 C36 H36B 109.5
H36A C36 H36B 109.5
C31 C36 H36C 109.5
H36A C36 H36C 109.5
H36B C36 H36C 109.5
C31 C35 H35A 109.5
C31 C35 H35B 109.5
H35A C35 H35B 109.5
C31 C35 H35C 109.5
H35A C35 H35C 109.5
H35B C35 H35C 109.5
C32 C34 H34A 109.5
C32 C34 H34B 109.5
H34A C34 H34B 109.5
C32 C34 H34C 109.5
H34A C34 H34C 109.5
H34B C34 H34C 109.5
C32 C33 H33A 109.5
C32 C33 H33B 109.5
H33A C33 H33B 109.5
C32 C33 H33C 109.5
H33A C33 H33C 109.5
H33B C33 H33C 109.5
C34 C32 C33 110.1(2)
C34 C32 P1 113.7(2)
C33 C32 P1 113.4(2)
C34 C32 H32 106.3
C33 C32 H32 106.3
P1 C32 H32 106.3
C35 C31 C36 109.8(2)
C35 C31 P1 111.6(2)
C36 C31 P1 117.9(2)
C35 C31 H31 105.5
C36 C31 H31 105.5
P1 C31 H31 105.5

loop_
_geom_bond_atom_site_label_1
_geom_bond_atom_site_label_2
_geom_bond_distance
Pd O61 2.0871(18)
Pd O51 2.0981(19)
Pd P2 2.2486(8)
Pd P1 2.2759(7)
P1 C11 1.824(3)
P1 C31 1.862(3)
P1 C32 1.868(3)
P2 C21 1.836(3)
P2 C42 1.847(3)
P2 C41 1.854(3)
C11 C16 1.399(4)
C11 C12 1.410(4)
C8 Cl72 1.755(4)
C8 Cl71 1.763(3)
C8 H8A 0.9900
C8 H8B 0.9900
C12 C13 1.395(4)
C12 C1 1.521(4)
C13 C14 1.386(5)
C13 H13 0.9500
C14 C15 1.374(5)
C14 H14 0.9500
C15 C16 1.386(4)
C15 H15 0.9500
C16 H16 0.9500
C1 C22 1.509(4)
C1 H1A 0.9900
C1 H1B 0.9900
C21 C26 1.408(4)
C21 C22 1.409(4)
C26 C25 1.387(4)
C26 H26 0.9500
C25 C24 1.378(5)
C25 H25 0.9500
C24 C23 1.375(5)
C24 H24 0.9500
C23 C22 1.404(4)
C23 H23 0.9500
C62 C61 1.522(4)
C62 H62A 0.9800
C62 H62B 0.9800
C62 H62C 0.9800
O62 C61 1.228(3)
C61 O61 1.290(3)
C52 C51 1.513(4)
C52 H52A 0.9800
C52 H52B 0.9800
C52 H52C 0.9800
O52 C51 1.221(4)
C51 O51 1.311(4)
C46 C42 1.533(4)
C46 H46A 0.9800
C46 H46B 0.9800
C46 H46C 0.9800
C45 C42 1.525(4)
C45 H45A 0.9800
C45 H45B 0.9800
C45 H45C 0.9800
C44 C41 1.531(4)
C44 H44A 0.9800
C44 H44B 0.9800
C44 H44C 0.9800
C43 C41 1.526(4)
C43 H43A 0.9800
C43 H43B 0.9800
C43 H43C 0.9800
C42 H42 1.0000
C41 H41 1.0000
C36 C31 1.552(4)
C36 H36A 0.9800
C36 H36B 0.9800
C36 H36C 0.9800
C35 C31 1.532(4)
C35 H35A 0.9800
C35 H35B 0.9800
C35 H35C 0.9800
C34 C32 1.537(4)
C34 H34A 0.9800
C34 H34B 0.9800
C34 H34C 0.9800
C33 C32 1.538(4)
C33 H33A 0.9800
C33 H33B 0.9800
C33 H33C 0.9800
C32 H32 1.0000
C31 H31 1.0000
